data_6000053
loop_
_publ_author_name
'Kara, H.'
'Elerman, Y.'
'Prout, K.'

_publ_section_title
;
 Synthesis, crystal structure and magnetic properties of a
 (\m-hydroxo)(\m-pyrazolato) dicopper(II) complex
;
_journal_issue 9
_journal_name_full 'Zeitschrift f\"ur Naturforschung B'
_journal_page_first 796
_journal_page_last 802
_journal_paper_doi 10.1515/znb-2000-0903
_journal_volume 55
_journal_year 2000
_chemical_formula_sum 'C22 H20 Cl2 Cu2 N4 O3'
_space_group_name_H-M_alt 'P -1'
_cell_angle_alpha 100.730
_cell_angle_beta 94.040
_cell_angle_gamma 108.080
_cell_length_a 9.6220
_cell_length_b 10.9210
_cell_length_c 11.4200
_cell_volume 1110.22
_cod_database_code 6000053

loop_
_atom_site_label
_atom_site_fract_x
_atom_site_fract_y
_atom_site_fract_z
? ? ? ?
